data_7131073
loop_
_publ_author_name
'Wei, Jianwei'
'Zhao, Liang'
'Zhang, Yu'
'Zhou, Peng'
'Liu, Guangzhou'
'Duan, Chunying'

_publ_section_title
;
 Light-switched selective catalysis with NADH mimic functionalized
 metal-organic capsules.
;
_journal_issue 1
_journal_name_full 'Chemical communications (Cambridge, England)'
_journal_page_first 71
_journal_page_last 74
_journal_paper_doi 10.1039/d2cc04530c
_journal_volume 59
_journal_year 2022
_chemical_formula_sum 'C120 H104 B7 F28 N28 Ni4 O10.5 S4'
_chemical_formula_weight 3077.06
_space_group_crystal_system orthorhombic
_space_group_IT_number 62
_space_group_name_Hall '-P 2ac 2n'
_space_group_name_H-M_alt 'P n m a'
_atom_sites_solution_hydrogens geom
_audit_creation_method SHELXL-2018/3
_audit_update_record
;
2021-01-19 deposited with the CCDC.	2022-10-10 downloaded from the CCDC.
;
_cell_angle_alpha 90
_cell_angle_beta 90
_cell_angle_gamma 90
_cell_formula_units_Z 4
_cell_length_a 29.073(3)
_cell_length_b 22.669(2)
_cell_length_c 28.741(3)
_cell_measurement_reflns_used 9900
_cell_measurement_temperature 150(2)
_cell_measurement_theta_max 17.16
_cell_measurement_theta_min 2.22
_cell_volume 18942(3)
_computing_cell_refinement 'Bruker SAINT'
_computing_data_collection 'Bruker APEX2'
_computing_data_reduction 'Bruker SAINT'
_computing_molecular_graphics 'Bruker SHELXTL'
_computing_publication_material 'Bruker SHELXTL'
_computing_structure_refinement 'SHELXL-2018/3 (Sheldrick, 2018)'
_computing_structure_solution 'SHELXT 2014/5 (Sheldrick, 2014)'
_diffrn_ambient_temperature 150(2)
_diffrn_measured_fraction_theta_full 0.998
_diffrn_measured_fraction_theta_max 0.998
_diffrn_measurement_device_type 'Bruker APEX-II CCD'
_diffrn_measurement_method '\f and \w scans'
_diffrn_radiation_type MoK\a
_diffrn_radiation_wavelength 0.71073
_diffrn_reflns_av_R_equivalents 0.1091
_diffrn_reflns_av_unetI/netI 0.0976
_diffrn_reflns_Laue_measured_fraction_full 0.998
_diffrn_reflns_Laue_measured_fraction_max 0.998
_diffrn_reflns_limit_h_max 30
_diffrn_reflns_limit_h_min -34
_diffrn_reflns_limit_k_max 26
_diffrn_reflns_limit_k_min -26
_diffrn_reflns_limit_l_max 34
_diffrn_reflns_limit_l_min -34
_diffrn_reflns_number 95780
_diffrn_reflns_point_group_measured_fraction_full 0.998
_diffrn_reflns_point_group_measured_fraction_max 0.998
_diffrn_reflns_theta_full 24.999
_diffrn_reflns_theta_max 24.999
_diffrn_reflns_theta_min 2.218
_exptl_absorpt_coefficient_mu 0.512
_exptl_absorpt_correction_type none
_exptl_crystal_colour YELLOW
_exptl_crystal_density_diffrn 1.079
_exptl_crystal_description BLOCK
_exptl_crystal_F_000 6268
_exptl_crystal_size_max 0.300
_exptl_crystal_size_mid 0.180
_exptl_crystal_size_min 0.150
_refine_diff_density_max 0.464
_refine_diff_density_min -0.398
_refine_diff_density_rms 0.055
_refine_ls_extinction_method none
_refine_ls_goodness_of_fit_ref 1.050
_refine_ls_hydrogen_treatment constr
_refine_ls_matrix_type full
_refine_ls_number_parameters 1335
_refine_ls_number_reflns 17112
_refine_ls_number_restraints 806
_refine_ls_restrained_S_all 1.088
_refine_ls_R_factor_all 0.2262
_refine_ls_R_factor_gt 0.0894
_refine_ls_shift/su_max 0.001
_refine_ls_shift/su_mean 0.000
_refine_ls_structure_factor_coef Fsqd
_refine_ls_weighting_details 'w=1/[\s^2^(Fo^2^)+(0.0800P)^2^+5.0000P] where P=(Fo^2^+2Fc^2^)/3'
_refine_ls_weighting_scheme calc
_refine_ls_wR_factor_gt 0.2124
_refine_ls_wR_factor_ref 0.2427
_reflns_Friedel_coverage 0.000
_reflns_number_gt 5341
_reflns_number_total 17112
_reflns_threshold_expression 'I > 2\s(I)'
_cod_data_source_file d2cc04530c2.cif
_cod_data_source_block 2_a_sq
_cod_depositor_comments 'Adding full bibliography for 7131072--7131073.cif.'
_cod_original_formula_sum 'C120 H104 B7 F28 N28 Ni4 O10.50 S4'
_cod_database_code 7131073
_shelx_shelxl_version_number 2018/3
_shelx_space_group_comment
;
The symmetry employed for this shelxl refinement is uniquely defined
by the following loop, which should always be used as a source of
symmetry information in preference to the above space-group names.
They are only intended as comments.
;
_shelx_estimated_absorpt_t_min 0.862
_shelx_estimated_absorpt_t_max 0.927

loop_
_space_group_symop_operation_xyz
'x, y, z'
'-x+1/2, -y, z+1/2'
'-x, y+1/2, -z'
'x+1/2, -y+1/2, -z+1/2'
'-x, -y, -z'
'x-1/2, y, -z-1/2'
'x, -y-1/2, z'
'-x-1/2, y-1/2, z-1/2'

loop_
_atom_site_label
_atom_site_type_symbol
_atom_site_fract_x
_atom_site_fract_y
_atom_site_fract_z
_atom_site_U_iso_or_equiv
_atom_site_adp_type
_atom_site_occupancy
_atom_site_site_symmetry_order
_atom_site_calc_flag
_atom_site_refinement_flags_posn
_atom_site_refinement_flags_adp
_atom_site_refinement_flags_occupancy
_atom_site_disorder_assembly
_atom_site_disorder_group
Ni1 Ni 0.67925(3) 0.56106(3) 0.89698(3) 0.1055(3) Uani 1 1 d . . . . .
Ni2 Ni 0.83704(3) 0.55544(4) 0.64193(3) 0.1149(4) Uani 1 1 d . . . . .
O101 O 0.73869(18) 0.5645(2) 0.85593(15) 0.1172(15) Uani 1 1 d . . . . .
O102 O 0.82808(18) 0.56252(18) 0.71390(15) 0.1137(14) Uani 1 1 d . . . . .
O201 O 0.65684(15) 0.64413(16) 0.87535(13) 0.1019(12) Uani 1 1 d . . . . .
O301 O 0.81229(19) 0.64048(19) 0.62971(15) 0.1170(15) Uani 1 1 d . . . . .
N101 N 0.6408(3) 0.5699(2) 0.95682(19) 0.1073(16) Uani 1 1 d . . . . .
N102 N 0.7266(2) 0.5869(2) 0.9411(2) 0.1089(17) Uani 1 1 d . . . . .
N103 N 0.7711(2) 0.5902(2) 0.9267(2) 0.1104(17) Uani 1 1 d . . . . .
N104 N 0.9050(2) 0.5657(3) 0.7123(2) 0.143(2) Uani 1 1 d . . . . .
H10A H 0.932245 0.566335 0.725637 0.172 Uiso 1 1 calc R U . . .
N105 N 0.8986(2) 0.5665(3) 0.6656(2) 0.130(2) Uani 1 1 d . . . . .
N106 N 0.8756(3) 0.5629(2) 0.5805(2) 0.122(2) Uani 1 1 d . . . . .
N201 N 0.6835(2) 0.4695(2) 0.8939(2) 0.1180(18) Uani 1 1 d . . . . .
N202 N 0.63155(19) 0.5419(3) 0.84798(16) 0.1055(16) Uani 1 1 d . U . . .
N203 N 0.60849(18) 0.5885(2) 0.83047(16) 0.1061(16) Uani 1 1 d . U . . .
H20A H 0.585854 0.585101 0.810324 0.127 Uiso 1 1 calc R U . . .
N204 N 0.5541(3) 0.750000 0.7810(3) 0.123(2) Uani 1 2 d S T P J .
N301 N 0.8313(4) 0.4642(3) 0.6484(2) 0.126(2) Uani 1 1 d . . . . .
N302 N 0.7724(2) 0.5421(4) 0.62329(19) 0.121(2) Uani 1 1 d . . . . .
N303 N 0.7495(2) 0.5899(4) 0.6116(2) 0.141(2) Uani 1 1 d . . . . .
H30C H 0.720597 0.588501 0.602703 0.169 Uiso 1 1 calc R U . . .
N304 N 0.6901(3) 0.750000 0.5660(3) 0.143(3) Uani 1 2 d S T P . .
C101 C 0.5963(4) 0.5604(3) 0.9634(3) 0.123(2) Uani 1 1 d . . . . .
H101 H 0.578610 0.545709 0.938147 0.148 Uiso 1 1 calc R U . . .
C102 C 0.5741(3) 0.5711(3) 1.0055(3) 0.135(3) Uani 1 1 d . . . . .
H102 H 0.542248 0.563221 1.009347 0.162 Uiso 1 1 calc R U . . .
C103 C 0.5999(4) 0.5931(3) 1.0410(3) 0.134(3) Uani 1 1 d . . . . .
H103 H 0.586039 0.600769 1.070287 0.161 Uiso 1 1 calc R U . . .
C104 C 0.6457(3) 0.6044(3) 1.0347(3) 0.128(2) Uani 1 1 d . . . . .
H104 H 0.663529 0.620033 1.059504 0.153 Uiso 1 1 calc R U . . .
C105 C 0.6654(3) 0.5934(3) 0.9934(3) 0.111(2) Uani 1 1 d . . . . .
C106 C 0.7139(3) 0.6011(3) 0.9824(3) 0.112(2) Uani 1 1 d . . . . .
H106 H 0.735147 0.615911 1.004647 0.134 Uiso 1 1 calc R U . . .
C107 C 0.7725(3) 0.5759(3) 0.8791(3) 0.114(2) Uani 1 1 d . . . . .
C108 C 0.8183(4) 0.5744(3) 0.8584(3) 0.134(3) Uani 1 1 d . . . . .
C109 C 0.8191(3) 0.5576(5) 0.8072(3) 0.174(3) Uani 1 1 d . U . . .
H109 H 0.794073 0.577974 0.789526 0.209 Uiso 1 1 calc R U . . .
C110 C 0.8638(3) 0.5676(3) 0.7858(3) 0.123(2) Uani 1 1 d . . . . .
C111 C 0.9000(3) 0.5731(4) 0.8113(3) 0.184(3) Uani 1 1 d . U . . .
H11Y H 0.928861 0.564568 0.797372 0.220 Uiso 0.5 1 calc R U P A -1
H11Z H 0.927966 0.583242 0.796206 0.220 Uiso 0.5 1 calc R U P B -2
C112 C 0.8576(4) 0.5800(5) 0.8803(3) 0.192(4) Uani 1 1 d . U . . .
H12Y H 0.858077 0.577344 0.913274 0.230 Uiso 0.5 1 calc R U P C -1
H12Z H 0.856267 0.596195 0.910730 0.230 Uiso 0.5 1 calc R U P D -2
C113 C 0.8651(3) 0.5639(3) 0.7362(3) 0.121(2) Uani 1 1 d . . . . .
C114 C 0.9318(3) 0.5714(3) 0.6371(3) 0.141(3) Uani 1 1 d . . . . .
H114 H 0.962912 0.574158 0.647146 0.169 Uiso 1 1 calc R U . . .
C115 C 0.9191(4) 0.5723(3) 0.5881(3) 0.127(3) Uani 1 1 d . . . . .
C116 C 0.9499(3) 0.5848(4) 0.5532(3) 0.169(4) Uani 1 1 d . . . . .
H116 H 0.981766 0.588946 0.559538 0.203 Uiso 1 1 calc R U . . .
C117 C 0.9328(4) 0.5911(4) 0.5087(4) 0.159(3) Uani 1 1 d . . . . .
H117 H 0.952954 0.602722 0.484381 0.191 Uiso 1 1 calc R U . . .
C118 C 0.8878(4) 0.5809(4) 0.4991(3) 0.145(3) Uani 1 1 d . . . . .
H118 H 0.876012 0.583748 0.468336 0.174 Uiso 1 1 calc R U . . .
C119 C 0.8598(3) 0.5660(3) 0.5366(3) 0.126(2) Uani 1 1 d . . . . .
H119 H 0.828303 0.557674 0.530975 0.151 Uiso 1 1 calc R U . . .
C120 C 0.8130(5) 0.4831(7) 0.8049(4) 0.223(4) Uani 1 1 d D U . . .
C121 C 0.8422(6) 0.4456(7) 0.8258(6) 0.316(6) Uani 1 1 d D U . . .
H121 H 0.868396 0.458706 0.842517 0.380 Uiso 1 1 calc R U . . .
C122 C 0.8307(6) 0.3831(8) 0.8209(7) 0.342(7) Uani 1 1 d D U . . .
H122 H 0.847489 0.355538 0.839150 0.411 Uiso 1 1 calc R U . . .
C123 C 0.7984(7) 0.3626(7) 0.7927(6) 0.291(6) Uani 1 1 d D U . . .
H123 H 0.797116 0.322450 0.783176 0.350 Uiso 1 1 calc R U . . .
C124 C 0.7695(5) 0.4007(7) 0.7794(5) 0.268(6) Uani 1 1 d D U . . .
H124 H 0.741477 0.386844 0.766376 0.321 Uiso 1 1 calc R U . . .
C125 C 0.7755(5) 0.4611(6) 0.7823(4) 0.239(5) Uani 1 1 d D U . . .
H125 H 0.753715 0.487087 0.768694 0.287 Uiso 1 1 calc R U . . .
C201 C 0.7142(3) 0.4355(4) 0.9173(3) 0.146(3) Uani 1 1 d . . . . .
H201 H 0.734726 0.452565 0.939270 0.175 Uiso 1 1 calc R U . . .
C202 C 0.7151(4) 0.3747(5) 0.9085(4) 0.190(4) Uani 1 1 d . . . . .
H202 H 0.736428 0.350414 0.924609 0.228 Uiso 1 1 calc R U . . .
C203 C 0.6851(4) 0.3495(4) 0.8766(4) 0.195(4) Uani 1 1 d . . . . .
H203 H 0.685877 0.308276 0.870605 0.234 Uiso 1 1 calc R U . . .
C204 C 0.6550(3) 0.3846(4) 0.8541(3) 0.164(3) Uani 1 1 d . . . . .
H204 H 0.634126 0.368124 0.832284 0.197 Uiso 1 1 calc R U . . .
C205 C 0.6544(3) 0.4444(4) 0.8628(3) 0.121(2) Uani 1 1 d . . . . .
C206 C 0.6248(3) 0.4869(4) 0.8384(2) 0.121(2) Uani 1 1 d . . . . .
H206 H 0.601957 0.474679 0.816745 0.145 Uiso 1 1 calc R U . . .
C207 C 0.6240(3) 0.6426(3) 0.8474(2) 0.104(2) Uani 1 1 d . . . . .
C208 C 0.6011(2) 0.6950(3) 0.8308(2) 0.106(2) Uani 1 1 d . . . . .
C209 C 0.6130(4) 0.750000 0.8596(3) 0.134(3) Uani 1 2 d S TU P . .
H209 H 0.646929 0.750002 0.865379 0.161 Uiso 1 2 calc R U P E .
C210 C 0.5716(2) 0.6965(3) 0.7977(2) 0.113(2) Uani 1 1 d . . . . .
H210 H 0.561426 0.660519 0.784235 0.136 Uiso 1 1 calc R U . . .
C220 C 0.5876(5) 0.751(2) 0.9084(4) 0.136(4) Uani 0.5 1 d D U P E -1
C221 C 0.6139(5) 0.742(2) 0.9476(4) 0.153(8) Uani 0.5 1 d D U P E -1
H221 H 0.645602 0.732268 0.945278 0.183 Uiso 0.5 1 calc R U P E -1
C222 C 0.5926(6) 0.747(2) 0.9905(5) 0.193(6) Uani 0.5 1 d D U P E -1
H222 H 0.609746 0.741573 1.018272 0.232 Uiso 0.5 1 calc R U P E -1
C223 C 0.5456(7) 0.760(2) 0.9928(6) 0.218(11) Uani 0.5 1 d D U P E -1
H223 H 0.530119 0.762029 1.021918 0.262 Uiso 0.5 1 calc R U P E -1
C224 C 0.5229(6) 0.7705(11) 0.9532(7) 0.203(10) Uani 0.5 1 d D U P E -1
H224 H 0.491483 0.781616 0.954867 0.243 Uiso 0.5 1 calc R U P E -1
C225 C 0.5428(6) 0.7658(12) 0.9103(5) 0.178(10) Uani 0.5 1 d D U P E -1
H225 H 0.525546 0.772321 0.882746 0.214 Uiso 0.5 1 calc R U P E -1
C226 C 0.5152(4) 0.750000 0.7463(3) 0.130(3) Uani 1 2 d S TU P . .
H26C H 0.518687 0.783867 0.724860 0.156 Uiso 0.5 1 calc R U P F -1
H26D H 0.516223 0.713298 0.727682 0.156 Uiso 0.5 1 calc R U P F -1
C301 C 0.8615(4) 0.4252(5) 0.6634(3) 0.153(3) Uani 1 1 d . . . . .
H301 H 0.891538 0.439372 0.670175 0.184 Uiso 1 1 calc R U . . .
C302 C 0.8536(6) 0.3640(6) 0.6702(4) 0.192(6) Uani 1 1 d . U . . .
H302 H 0.876758 0.337895 0.681183 0.230 Uiso 1 1 calc R U . . .
C303 C 0.8122(6) 0.3463(6) 0.6602(4) 0.200(6) Uani 1 1 d . U . . .
H303 H 0.805598 0.305405 0.662875 0.240 Uiso 1 1 calc R U . . .
C304 C 0.7764(4) 0.3842(5) 0.6457(3) 0.171(4) Uani 1 1 d . . . . .
H304 H 0.746194 0.369963 0.639879 0.205 Uiso 1 1 calc R U . . .
C305 C 0.7880(5) 0.4447(5) 0.6402(3) 0.139(3) Uani 1 1 d . . . . .
C306 C 0.7559(3) 0.4913(5) 0.6247(3) 0.148(3) Uani 1 1 d . . . . .
H306 H 0.724966 0.483160 0.616352 0.178 Uiso 1 1 calc R U . . .
C307 C 0.7727(3) 0.6409(4) 0.6139(2) 0.113(2) Uani 1 1 d . . . . .
C308 C 0.7501(4) 0.6952(4) 0.5978(3) 0.139(3) Uani 1 1 d . . . . .
C309 C 0.7815(4) 0.750000 0.5977(4) 0.153(4) Uani 1 2 d S TU P . .
H309 H 0.799710 0.750000 0.627208 0.183 Uiso 1 2 calc R U P G .
C310 C 0.7088(3) 0.6981(4) 0.5781(3) 0.141(3) Uani 1 1 d . . . . .
H310 H 0.692168 0.662730 0.572436 0.169 Uiso 1 1 calc R U . . .
C320 C 0.8170(6) 0.7456(15) 0.5549(6) 0.154(5) Uani 0.5 1 d D U P G -1
C321 C 0.8033(6) 0.7630(13) 0.5115(6) 0.173(9) Uani 0.5 1 d D U P G -1
H321 H 0.772300 0.773696 0.505492 0.207 Uiso 0.5 1 calc R U P G -1
C322 C 0.8361(8) 0.7645(12) 0.4764(6) 0.213(11) Uani 0.5 1 d D U P G -1
H322 H 0.827024 0.776042 0.446010 0.256 Uiso 0.5 1 calc R U P G -1
C323 C 0.8817(7) 0.7497(18) 0.4843(7) 0.211(8) Uani 0.5 1 d D U P G -1
H323 H 0.903912 0.752563 0.460185 0.253 Uiso 0.5 1 calc R U P G -1
C324 C 0.8937(7) 0.7311(10) 0.5276(7) 0.224(10) Uani 0.5 1 d D U P G -1
H324 H 0.924154 0.717954 0.533487 0.269 Uiso 0.5 1 calc R U P G -1
C325 C 0.8625(7) 0.7314(9) 0.5619(6) 0.198(9) Uani 0.5 1 d D U P G -1
H325 H 0.872234 0.721237 0.592463 0.237 Uiso 0.5 1 calc R U P G -1
C326 C 0.6481(4) 0.750000 0.5383(5) 0.190(5) Uani 1 2 d S TU P . .
H26E H 0.626189 0.779328 0.550958 0.228 Uiso 0.5 1 calc R U P H -1
H26F H 0.633434 0.710632 0.539730 0.228 Uiso 0.5 1 calc R U P H -1
N107 N 0.9002(7) 0.5899(5) 0.8559(8) 0.160(5) Uani 0.5 1 d D U P I -1
C126 C 0.9420(6) 0.6177(9) 0.8810(5) 0.183(6) Uani 0.5 1 d D U P I -1
H12A H 0.939337 0.607901 0.914438 0.219 Uiso 0.5 1 calc R U P I -1
H12B H 0.969985 0.597574 0.869296 0.219 Uiso 0.5 1 calc R U P I -1
C130 C 0.9720(11) 0.7804(14) 0.8705(9) 0.426(11) Uani 0.5 1 d D U P I -1
H130 H 0.987517 0.817085 0.867217 0.512 Uiso 0.5 1 calc R U P I -1
C129 C 0.9248(10) 0.7764(16) 0.8724(9) 0.422(11) Uani 0.5 1 d D U P I -1
H129 H 0.904296 0.808751 0.869567 0.506 Uiso 0.5 1 calc R U P I -1
C128 C 0.9121(8) 0.7205(18) 0.8789(9) 0.388(10) Uani 0.5 1 d D U P I -1
H128 H 0.881178 0.708332 0.883960 0.465 Uiso 0.5 1 calc R U P I -1
C127 C 0.9501(9) 0.6815(11) 0.8775(3) 0.331(8) Uani 0.5 1 d D U P I -1
S101 S 1.0003(5) 0.7162(7) 0.8743(5) 0.433(7) Uani 0.5 1 d D U P I -1
N07A N 0.9015(9) 0.5647(6) 0.8639(9) 0.199(6) Uani 0.5 1 d D U P I -2
C26A C 0.9420(7) 0.5439(10) 0.8958(7) 0.272(8) Uani 0.5 1 d D U P I -2
H26A H 0.970850 0.563305 0.885787 0.326 Uiso 0.5 1 calc R U P I -2
H26B H 0.935740 0.555560 0.928356 0.326 Uiso 0.5 1 calc R U P I -2
C27A C 0.9472(7) 0.4813(11) 0.8931(7) 0.334(8) Uani 0.5 1 d D U P I -2
C28A C 0.9770(7) 0.4510(13) 0.8649(7) 0.332(9) Uani 0.5 1 d D U P I -2
H28A H 0.998719 0.468901 0.844561 0.398 Uiso 0.5 1 calc R U P I -2
C29A C 0.9714(9) 0.3932(14) 0.8698(8) 0.392(10) Uani 0.5 1 d D U P I -2
H29A H 0.987503 0.364595 0.851942 0.470 Uiso 0.5 1 calc R U P I -2
C30A C 0.9394(9) 0.3794(11) 0.9038(9) 0.423(10) Uani 0.5 1 d D U P I -2
H30A H 0.931235 0.340501 0.913045 0.508 Uiso 0.5 1 calc R U P I -2
S01A S 0.9177(5) 0.4400(7) 0.9258(4) 0.449(7) Uani 0.5 1 d D U P I -2
C227 C 0.4020(7) 0.7735(13) 0.8150(6) 0.165(11) Uani 0.349(6) 1 d D U P J -1
H227 H 0.377539 0.789544 0.832805 0.198 Uiso 0.349(6) 1 calc R U P J -1
C228 C 0.4044(8) 0.7159(13) 0.7975(8) 0.173(11) Uani 0.349(6) 1 d D U P J -1
H228 H 0.381033 0.687334 0.802544 0.208 Uiso 0.349(6) 1 calc R U P J -1
C229 C 0.4442(10) 0.7043(12) 0.7720(7) 0.155(12) Uani 0.349(6) 1 d D U P J -1
H229 H 0.451167 0.667399 0.758052 0.186 Uiso 0.349(6) 1 calc R U P J -1
C230 C 0.4724(7) 0.7540(12) 0.7698(5) 0.120(7) Uani 0.349(6) 1 d D U P J -1
S201 S 0.4487(3) 0.8081(4) 0.7993(4) 0.176(5) Uani 0.349(6) 1 d D U P J -1
C27B C 0.3804(12) 0.732(2) 0.7874(13) 0.21(2) Uani 0.151(6) 1 d D U P J -2
H27B H 0.348202 0.727251 0.783073 0.250 Uiso 0.151(6) 1 calc R U P J -2
C28B C 0.4042(15) 0.735(3) 0.8304(12) 0.18(2) Uani 0.151(6) 1 d D U P J -2
H28B H 0.389257 0.733581 0.859751 0.211 Uiso 0.151(6) 1 calc R U P J -2
C29B C 0.4515(12) 0.742(3) 0.8253(11) 0.115(13) Uani 0.151(6) 1 d D U P J -2
H29B H 0.472060 0.745659 0.850894 0.138 Uiso 0.151(6) 1 calc R U P J -2
C30B C 0.4659(12) 0.7436(13) 0.7783(13) 0.151(15) Uani 0.151(6) 1 d D U P J -2
S01B S 0.4200(9) 0.7367(16) 0.7462(8) 0.224(14) Uani 0.151(6) 1 d D U P J -2
C327 C 0.6857(5) 0.7709(9) 0.3997(6) 0.262(11) Uani 0.5 1 d D U P K -1
H327 H 0.696099 0.763862 0.368824 0.314 Uiso 0.5 1 calc R U P K -1
C328 C 0.6702(6) 0.8245(9) 0.4197(7) 0.243(9) Uani 0.5 1 d D U P K -1
H328 H 0.669094 0.860320 0.402533 0.292 Uiso 0.5 1 calc R U P K -1
C329 C 0.6564(6) 0.8215(9) 0.4666(7) 0.228(9) Uani 0.5 1 d D U P K -1
H329 H 0.645612 0.855124 0.483035 0.274 Uiso 0.5 1 calc R U P K -1
C330 C 0.6597(4) 0.7653(10) 0.4880(7) 0.202(8) Uani 0.5 1 d D U P K -1
S301 S 0.6812(3) 0.7234(3) 0.4438(3) 0.256(4) Uani 0.5 1 d D U P K -1
B11 B 1.0232(5) 0.5627(7) 0.7624(5) 0.201(12) Uani 0.695(14) 1 d D U P L 1
F11 F 0.9934(6) 0.5200(6) 0.7785(8) 0.331(11) Uani 0.695(14) 1 d D U P L 1
F12 F 1.0094(5) 0.5811(6) 0.7187(5) 0.287(9) Uani 0.695(14) 1 d D U P L 1
F13 F 1.0670(6) 0.5410(9) 0.7557(6) 0.276(9) Uani 0.695(14) 1 d D U P L 1
F14 F 1.0234(5) 0.6097(6) 0.7921(4) 0.253(7) Uani 0.695(14) 1 d D U P L 1
B11' B 1.0136(8) 0.5564(10) 0.7628(7) 0.21(2) Uani 0.305(14) 1 d D U P L 2
F11' F 1.0160(7) 0.5465(15) 0.8095(5) 0.212(15) Uani 0.305(14) 1 d D U P L 2
F12' F 0.9839(8) 0.5138(13) 0.7477(6) 0.214(15) Uani 0.305(14) 1 d D U P L 2
F13' F 1.0557(7) 0.5494(11) 0.7426(8) 0.132(8) Uani 0.305(14) 1 d D U P L 2
F14' F 0.9959(8) 0.6106(9) 0.7528(11) 0.203(13) Uani 0.305(14) 1 d D U P L 2
B21 B 1.0158(7) 0.4662(7) 0.6146(5) 0.156(11) Uani 0.603(12) 1 d D U P M 1
F21 F 0.9779(7) 0.4452(11) 0.6364(7) 0.262(11) Uani 0.603(12) 1 d D U P M 1
F22 F 1.0289(4) 0.5166(6) 0.6356(3) 0.168(5) Uani 0.603(12) 1 d D U P M 1
F23 F 1.0487(5) 0.4241(6) 0.6175(6) 0.209(6) Uani 0.603(12) 1 d D U P M 1
F24 F 1.0084(4) 0.4760(5) 0.5689(3) 0.187(5) Uani 0.603(12) 1 d D U P M 1
B21' B 1.0095(6) 0.4330(9) 0.6202(6) 0.161(15) Uani 0.397(12) 1 d D U P M 2
F21' F 1.0364(5) 0.4100(6) 0.6546(5) 0.148(6) Uani 0.397(12) 1 d D U P M 2
F22' F 1.0089(5) 0.3926(8) 0.5850(4) 0.214(9) Uani 0.397(12) 1 d D U P M 2
F23' F 1.0282(8) 0.4853(11) 0.6059(9) 0.206(14) Uani 0.397(12) 1 d D U P M 2
F24' F 0.9655(6) 0.4434(10) 0.6351(5) 0.125(6) Uani 0.397(12) 1 d D U P M 2
B31 B 0.6990(8) 0.5166(8) 0.5153(8) 0.182(14) Uani 0.436(14) 1 d D U P N 1
F31 F 0.7451(8) 0.5253(11) 0.5196(9) 0.170(11) Uani 0.436(14) 1 d D U P N 1
F32 F 0.6880(12) 0.5153(11) 0.4697(9) 0.202(10) Uani 0.436(14) 1 d D U P N 1
F33 F 0.6886(8) 0.4632(8) 0.5345(6) 0.292(11) Uani 0.436(14) 1 d D U P N 1
F34 F 0.6781(9) 0.5606(10) 0.5396(10) 0.220(14) Uani 0.436(14) 1 d D U P N 1
B31' B 0.7045(7) 0.5397(8) 0.5102(6) 0.229(15) Uani 0.564(14) 1 d D U P N 2
F31' F 0.7406(8) 0.5012(10) 0.5175(8) 0.204(10) Uani 0.564(14) 1 d D U P N 2
F32' F 0.6741(10) 0.5146(12) 0.4789(7) 0.280(15) Uani 0.564(14) 1 d D U P N 2
F33' F 0.7223(6) 0.5950(6) 0.4989(5) 0.279(9) Uani 0.564(14) 1 d D U P N 2
F34' F 0.6799(6) 0.5481(8) 0.5520(5) 0.168(8) Uani 0.564(14) 1 d D U P N 2
B41 B 0.7813(7) 0.2528(14) 0.5544(7) 0.163(13) Uani 0.257(6) 1 d D U P O -1
F41 F 0.7476(12) 0.2930(14) 0.5667(11) 0.166(17) Uani 0.257(6) 1 d D U P O -1
F42 F 0.8190(6) 0.255(3) 0.5838(5) 0.152(9) Uani 0.257(6) 1 d D U P O -1
F43 F 0.7933(8) 0.2642(11) 0.5084(7) 0.211(12) Uani 0.257(6) 1 d D U P O -1
F44 F 0.7612(12) 0.1973(14) 0.5537(9) 0.106(11) Uani 0.257(6) 1 d D U P O -1
B41' B 0.7442(11) 0.2443(13) 0.5617(8) 0.27(2) Uani 0.243(6) 1 d D U P O -2
F41' F 0.7551(17) 0.3062(15) 0.5514(13) 0.25(3) Uani 0.243(6) 1 d D U P O -2
F42' F 0.7826(14) 0.2068(18) 0.5466(15) 0.32(3) Uani 0.243(6) 1 d D U P O -2
F43' F 0.7389(6) 0.2379(11) 0.6123(6) 0.160(10) Uani 0.243(6) 1 d D U P O -2
F44' F 0.7028(14) 0.2285(16) 0.5352(11) 0.36(3) Uani 0.243(6) 1 d D U P O -2
O1W O 0.8413(3) 0.6313(4) 0.9923(3) 0.284(4) Uani 1 1 d . . . . .
O2W O 0.9169(6) 0.250000 0.7164(9) 0.269(11) Uani 0.5 2 d S T P . .

loop_
_atom_site_aniso_label
_atom_site_aniso_U_11
_atom_site_aniso_U_22
_atom_site_aniso_U_33
_atom_site_aniso_U_23
_atom_site_aniso_U_13
_atom_site_aniso_U_12
Ni1 0.1125(7) 0.1089(6) 0.0952(5) -0.0046(4) -0.0055(5) 0.0110(5)
Ni2 0.1253(9) 0.1151(6) 0.1043(6) -0.0006(5) 0.0063(5) -0.0099(6)
O101 0.099(4) 0.154(4) 0.098(3) -0.010(3) -0.008(3) 0.012(3)
O102 0.104(4) 0.128(3) 0.110(3) 0.001(3) -0.001(3) -0.007(3)
O201 0.098(3) 0.112(3) 0.095(3) -0.006(2) -0.023(2) 0.005(3)
O301 0.107(4) 0.127(4) 0.117(3) 0.007(3) -0.002(3) -0.011(3)
N101 0.108(5) 0.114(4) 0.100(4) 0.006(3) -0.002(4) 0.010(4)
N102 0.129(6) 0.117(4) 0.080(4) -0.003(3) 0.006(4) 0.010(4)
N103 0.117(5) 0.117(4) 0.097(4) -0.007(3) 0.017(4) 0.002(4)
N104 0.107(6) 0.217(7) 0.105(5) -0.004(4) 0.004(4) -0.006(5)
N105 0.118(6) 0.166(5) 0.106(5) 0.012(4) 0.030(4) 0.014(4)
N106 0.143(7) 0.123(4) 0.100(5) -0.012(3) -0.024(4) 0.011(4)
N201 0.132(5) 0.102(4) 0.120(4) 0.003(4) -0.009(4) 0.030(4)
N202 0.106(5) 0.108(4) 0.102(4) -0.007(3) -0.001(3) 0.003(3)
N203 0.113(5) 0.102(4) 0.104(4) 0.000(3) -0.021(3) 0.018(3)
N204 0.098(7) 0.154(8) 0.116(6) 0.000 -0.030(5) 0.000
N301 0.158(7) 0.123(5) 0.098(4) -0.005(4) 0.020(4) 0.005(5)
N302 0.138(6) 0.098(5) 0.127(4) 0.012(4) -0.011(4) -0.022(4)
N303 0.125(6) 0.133(6) 0.165(6) 0.016(5) -0.028(4) -0.048(5)
N304 0.102(8) 0.165(10) 0.163(8) 0.000 -0.054(6) 0.000
C101 0.135(8) 0.126(6) 0.108(6) 0.004(4) -0.002(5) 0.021(6)
C102 0.124(7) 0.171(7) 0.111(6) 0.006(5) -0.011(6) 0.023(5)
C103 0.144(9) 0.155(7) 0.103(6) 0.011(5) 0.035(6) 0.014(6)
C104 0.125(8) 0.155(6) 0.103(6) 0.004(5) -0.001(5) 0.006(6)
C105 0.126(8) 0.115(5) 0.093(5) 0.008(4) -0.007(6) 0.005(5)
C106 0.127(8) 0.097(5) 0.111(6) 0.009(4) -0.011(5) -0.006(4)
C107 0.102(7) 0.130(6) 0.111(6) -0.002(5) 0.011(5) 0.027(5)
C108 0.112(7) 0.182(7) 0.108(6) -0.005(5) -0.025(6) -0.005(6)
C109 0.150(8) 0.280(11) 0.092(5) -0.001(6) 0.012(5) -0.030(8)
C110 0.089(6) 0.181(7) 0.099(6) -0.009(5) -0.012(5) -0.001(5)
C111 0.127(7) 0.328(10) 0.096(5) -0.024(6) 0.005(5) 0.015(7)
C112 0.123(8) 0.348(11) 0.105(6) -0.037(6) -0.006(6) 0.032(8)
C113 0.099(7) 0.137(6) 0.127(7) 0.000(5) 0.006(6) -0.005(5)
C114 0.102(7) 0.189(8) 0.131(7) -0.011(6) -0.012(6) -0.004(5)
C115 0.110(7) 0.166(7) 0.106(6) 0.007(5) -0.006(6) 0.022(6)
C116 0.182(10) 0.231(9) 0.094(5) 0.019(6) 0.033(7) 0.009(7)
C117 0.175(11) 0.160(7) 0.143(9) 0.010(6) 0.055(8) 0.003(7)
C118 0.152(9) 0.155(7) 0.129(7) -0.010(5) 0.025(7) -0.016(7)
C119 0.132(7) 0.113(5) 0.132(6) -0.008(5) 0.012(6) 0.003(5)
C120 0.215(11) 0.272(11) 0.181(9) 0.023(9) 0.009(8) 0.001(10)
C121 0.323(14) 0.254(13) 0.372(14) 0.007(12) -0.043(12) 0.000(12)
C122 0.373(16) 0.239(12) 0.414(15) -0.011(13) -0.030(12) 0.033(12)
C123 0.369(17) 0.220(12) 0.286(13) -0.005(11) 0.012(12) 0.025(11)
C124 0.349(14) 0.236(12) 0.218(10) -0.015(11) 0.059(10) -0.007(12)
C125 0.300(13) 0.239(11) 0.179(8) -0.030(9) 0.022(8) -0.064(11)
C201 0.177(9) 0.113(6) 0.147(6) 0.012(5) -0.003(6) 0.025(6)
C202 0.203(11) 0.125(8) 0.243(11) -0.005(7) -0.044(8) 0.029(7)
C203 0.191(11) 0.114(7) 0.281(12) -0.023(8) -0.087(9) 0.055(7)
C204 0.203(10) 0.101(6) 0.190(8) -0.037(6) -0.051(7) 0.026(6)
C205 0.117(6) 0.125(7) 0.119(5) 0.000(5) -0.029(5) 0.013(5)
C206 0.126(7) 0.114(6) 0.123(5) -0.023(5) -0.004(5) 0.002(5)
C207 0.102(6) 0.111(6) 0.098(5) -0.008(4) -0.005(4) 0.005(5)
C208 0.097(6) 0.095(5) 0.127(5) 0.005(4) -0.032(4) -0.001(4)
C209 0.150(10) 0.140(9) 0.112(7) 0.000 -0.043(7) 0.000
C210 0.110(6) 0.101(5) 0.130(5) 0.014(4) -0.024(5) 0.016(4)
C220 0.160(12) 0.137(9) 0.111(9) 0.00(2) 0.012(9) 0.00(3)
C221 0.265(15) 0.11(2) 0.087(7) -0.010(13) 0.006(10) 0.031(17)
C222 0.285(19) 0.155(13) 0.139(11) -0.01(3) 0.028(13) 0.02(3)
C223 0.26(2) 0.22(3) 0.172(14) -0.01(2) 0.062(16) 0.02(2)
C224 0.189(16) 0.25(3) 0.170(14) -0.006(17) 0.027(13) -0.003(15)
C225 0.166(14) 0.21(3) 0.160(12) 0.003(14) 0.069(11) 0.008(15)
C226 0.125(10) 0.110(7) 0.156(9) 0.000 -0.050(8) 0.000
C301 0.179(10) 0.155(9) 0.125(6) 0.011(6) 0.025(6) 0.020(8)
C302 0.296(18) 0.151(11) 0.128(7) 0.008(7) -0.010(10) 0.024(11)
C303 0.313(19) 0.135(10) 0.153(9) 0.008(7) -0.028(11) 0.039(12)
C304 0.247(13) 0.137(8) 0.129(6) -0.002(6) 0.016(7) -0.081(8)
C305 0.171(10) 0.134(9) 0.114(6) -0.017(6) 0.010(6) -0.019(8)
C306 0.177(10) 0.116(7) 0.151(6) 0.000(6) -0.019(6) -0.020(7)
C307 0.119(7) 0.104(6) 0.116(5) 0.005(4) 0.000(5) -0.016(6)
C308 0.157(9) 0.106(6) 0.154(7) -0.015(5) -0.013(6) -0.038(6)
C309 0.121(10) 0.141(9) 0.196(11) 0.000 -0.015(7) 0.000
C310 0.125(8) 0.144(8) 0.153(6) 0.009(6) -0.040(6) -0.022(6)
C320 0.150(12) 0.113(10) 0.200(12) 0.029(19) 0.015(9) -0.01(2)
C321 0.213(16) 0.16(2) 0.143(11) 0.028(14) 0.021(11) 0.009(16)
C322 0.30(2) 0.16(3) 0.179(14) 0.017(15) 0.031(17) -0.009(19)
C323 0.27(2) 0.164(14) 0.195(15) -0.01(3) 0.049(18) -0.03(3)
C324 0.243(19) 0.20(3) 0.233(18) -0.041(17) 0.091(17) -0.044(16)
C325 0.173(16) 0.19(2) 0.230(16) -0.001(14) 0.056(14) -0.019(16)
C326 0.141(13) 0.238(14) 0.191(12) 0.000 -0.031(12) 0.000
N107 0.081(9) 0.296(11) 0.103(10) -0.025(10) -0.029(7) 0.024(10)
C126 0.133(12) 0.278(14) 0.138(10) 0.006(12) -0.023(9) -0.015(12)
C130 0.42(2) 0.323(19) 0.532(17) -0.01(2) 0.05(2) -0.070(18)
C129 0.38(2) 0.30(2) 0.585(18) -0.02(2) 0.03(2) -0.05(2)
C128 0.327(19) 0.290(19) 0.546(17) 0.02(2) 0.033(18) -0.099(18)
C127 0.283(16) 0.307(16) 0.404(13) -0.009(15) -0.012(14) -0.083(14)
S101 0.467(16) 0.349(14) 0.482(12) 0.020(11) 0.027(13) -0.084(11)
N07A 0.131(11) 0.356(13) 0.111(10) -0.009(11) 0.001(9) 0.052(11)
C26A 0.167(14) 0.430(18) 0.218(13) 0.022(15) 0.034(12) 0.092(15)
C27A 0.261(15) 0.466(19) 0.275(14) 0.140(14) 0.061(12) 0.165(15)
C28A 0.292(17) 0.45(2) 0.258(15) 0.166(16) 0.057(13) 0.213(17)
C29A 0.346(19) 0.54(2) 0.290(18) 0.121(19) 0.083(15) 0.202(19)
C30A 0.376(19) 0.56(2) 0.332(18) 0.127(18) 0.103(16) 0.221(18)
S01A 0.412(14) 0.560(18) 0.376(12) 0.136(11) 0.095(10) 0.224(12)
C227 0.15(2) 0.12(2) 0.23(2) 0.046(17) 0.065(17) -0.009(19)
C228 0.13(2) 0.14(2) 0.25(3) 0.02(2) 0.01(2) -0.08(2)
C229 0.11(2) 0.17(3) 0.19(2) 0.01(2) -0.03(2) -0.01(2)
C230 0.071(13) 0.132(15) 0.157(13) 0.00(2) -0.052(11) 0.041(19)
S201 0.110(7) 0.148(7) 0.270(12) -0.060(7) 0.030(7) 0.006(5)
C27B 0.22(3) 0.14(4) 0.27(3) 0.01(3) 0.00(3) 0.05(3)
C28B 0.16(3) 0.14(4) 0.23(3) 0.01(3) 0.04(3) 0.03(3)
C29B 0.080(17) 0.12(2) 0.144(18) 0.000(18) -0.040(15) 0.001(18)
C30B 0.13(2) 0.13(3) 0.19(2) -0.01(3) -0.05(2) -0.01(2)
S01B 0.24(2) 0.18(3) 0.257(19) 0.009(19) -0.032(15) 0.021(19)
C327 0.43(2) 0.22(3) 0.138(12) -0.034(14) -0.084(16) 0.059(18)
C328 0.35(2) 0.23(2) 0.152(15) 0.053(15) -0.082(17) -0.037(18)
C329 0.28(2) 0.205(19) 0.200(18) 0.015(17) -0.107(17) -0.007(17)
C330 0.183(15) 0.21(2) 0.216(15) -0.011(16) -0.072(14) 0.019(15)
S301 0.338(10) 0.189(8) 0.242(7) -0.051(6) -0.018(8) 0.022(6)
B11 0.081(15) 0.21(2) 0.31(3) 0.16(2) -0.03(2) -0.030(17)
F11 0.31(2) 0.196(10) 0.49(3) 0.071(16) 0.19(2) -0.019(11)
F12 0.291(16) 0.204(10) 0.366(16) 0.096(11) -0.187(14) -0.099(10)
F13 0.201(14) 0.47(2) 0.161(11) 0.025(10) -0.023(9) 0.082(12)
F14 0.328(16) 0.233(11) 0.199(10) 0.085(9) 0.040(10) 0.070(10)
B11' 0.13(3) 0.30(4) 0.19(4) 0.01(4) 0.04(3) 0.05(4)
F11' 0.151(17) 0.40(4) 0.083(10) -0.006(15) 0.005(9) -0.03(2)
F12' 0.123(18) 0.41(4) 0.104(11) -0.057(15) -0.043(11) 0.08(2)
F13' 0.055(12) 0.249(19) 0.093(12) 0.008(12) 0.020(10) -0.028(13)
F14' 0.16(2) 0.175(19) 0.28(3) -0.037(19) 0.12(2) -0.031(15)
B21 0.12(2) 0.27(3) 0.081(16) -0.010(19) -0.004(15) 0.01(2)
F21 0.21(2) 0.28(2) 0.30(2) 0.052(17) 0.081(17) 0.009(18)
F22 0.134(8) 0.234(11) 0.135(7) -0.045(6) -0.019(6) 0.006(7)
F23 0.170(12) 0.232(12) 0.224(15) -0.015(11) -0.048(10) 0.044(9)
F24 0.164(9) 0.242(11) 0.154(8) -0.021(7) -0.045(6) -0.007(7)
B21' 0.10(3) 0.29(3) 0.09(2) 0.02(2) 0.049(19) 0.01(3)
F21' 0.137(12) 0.174(10) 0.132(10) 0.039(8) -0.032(9) 0.006(8)
F22' 0.184(15) 0.34(2) 0.117(9) -0.021(11) 0.008(9) 0.000(13)
F23' 0.128(17) 0.27(3) 0.22(3) 0.12(2) -0.014(18) -0.012(19)
F24' 0.065(9) 0.197(16) 0.113(9) -0.003(11) 0.005(7) -0.017(9)
B31 0.28(3) 0.085(17) 0.19(3) -0.03(2) -0.02(3) 0.06(2)
F31 0.156(16) 0.20(2) 0.152(12) -0.065(13) 0.050(11) 0.039(13)
F32 0.23(2) 0.191(16) 0.186(19) -0.058(14) -0.013(15) 0.027(13)
F33 0.35(3) 0.184(16) 0.34(2) 0.025(14) -0.024(18) -0.041(15)
F34 0.19(2) 0.142(13) 0.33(3) -0.065(16) -0.128(19) 0.015(12)
B31' 0.23(3) 0.25(3) 0.20(3) -0.07(2) 0.10(2) 0.10(3)
F31' 0.239(19) 0.160(14) 0.213(14) -0.049(10) -0.043(12) 0.067(11)
F32' 0.31(3) 0.38(3) 0.153(12) -0.140(14) -0.088(15) 0.116(18)
F33' 0.41(2) 0.168(11) 0.259(13) -0.016(9) 0.077(13) 0.025(12)
F34' 0.108(10) 0.27(2) 0.127(7) -0.047(9) 0.019(7) 0.012(9)
B41 0.24(3) 0.08(3) 0.17(3) -0.02(4) 0.05(3) -0.01(4)
F41 0.27(3) 0.11(2) 0.12(2) -0.025(16) 0.10(2) -0.08(2)
F42 0.205(16) 0.12(2) 0.129(9) 0.00(2) -0.003(9) 0.04(3)
F43 0.34(2) 0.08(3) 0.217(17) 0.018(14) 0.070(16) 0.035(16)
F44 0.15(2) 0.09(2) 0.072(14) -0.014(14) 0.007(18) 0.001(19)
B41' 0.35(5) 0.15(4) 0.31(4) 0.03(4) 0.13(4) 0.00(4)
F41' 0.30(6) 0.16(3) 0.30(4) 0.11(3) 0.21(3) 0.01(3)
F42' 0.39(6) 0.16(3) 0.39(6) 0.09(3) 0.18(4) -0.04(3)
F43' 0.251(18) 0.05(2) 0.179(14) 0.014(11) 0.011(12) 0.014(11)
F44' 0.44(5) 0.27(6) 0.38(4) -0.15(4) 0.06(4) 0.01(4)
O1W 0.241(9) 0.343(10) 0.268(8) -0.064(7) 0.048(6) -0.035(7)
O2W 0.155(16) 0.136(12) 0.52(3) 0.000 -0.109(19) 0.000

loop_
_atom_type_symbol
_atom_type_description
_atom_type_scat_dispersion_real
_atom_type_scat_dispersion_imag
_atom_type_scat_source
C C 0.0033 0.0016 'International Tables Vol C Tables 4.2.6.8 and 6.1.1.4'
H H 0.0000 0.0000 'International Tables Vol C Tables 4.2.6.8 and 6.1.1.4'
B B 0.0013 0.0007 'International Tables Vol C Tables 4.2.6.8 and 6.1.1.4'
F F 0.0171 0.0103 'International Tables Vol C Tables 4.2.6.8 and 6.1.1.4'
N N 0.0061 0.0033 'International Tables Vol C Tables 4.2.6.8 and 6.1.1.4'
Ni Ni 0.3393 1.1124 'International Tables Vol C Tables 4.2.6.8 and 6.1.1.4'
O O 0.0106 0.0060 'International Tables Vol C Tables 4.2.6.8 and 6.1.1.4'
S S 0.1246 0.1234 'International Tables Vol C Tables 4.2.6.8 and 6.1.1.4'

loop_
_geom_angle_atom_site_label_1
_geom_angle_atom_site_label_2
_geom_angle_atom_site_label_3
_geom_angle
_geom_angle_site_symmetry_1
_geom_angle_site_symmetry_3
_geom_angle_publ_flag
N102 Ni1 N202 174.3(2) . . ?
N102 Ni1 N101 79.2(3) . . ?
N202 Ni1 N101 103.3(3) . . ?
N102 Ni1 N201 106.4(3) . . ?
N202 Ni1 N201 78.3(3) . . ?
N101 Ni1 N201 99.4(2) . . ?
N102 Ni1 O201 98.19(19) . . ?
N202 Ni1 O201 76.8(2) . . ?
N101 Ni1 O201 89.53(17) . . ?
N201 Ni1 O201 154.9(2) . . ?
N102 Ni1 O101 76.9(2) . . ?
N202 Ni1 O101 100.5(2) . . ?
N101 Ni1 O101 156.1(3) . . ?
N201 Ni1 O101 88.0(2) . . ?
O201 Ni1 O101 93.23(17) . . ?
N105 Ni2 N302 175.0(3) . . ?
N105 Ni2 N301 99.9(3) . . ?
N302 Ni2 N301 78.2(3) . . ?
N105 Ni2 O301 105.0(2) . . ?
N302 Ni2 O301 76.6(3) . . ?
N301 Ni2 O301 154.7(3) . . ?
N105 Ni2 O102 75.9(2) . . ?
N302 Ni2 O102 99.3(2) . . ?
N301 Ni2 O102 88.70(19) . . ?
O301 Ni2 O102 93.02(17) . . ?
N105 Ni2 N106 78.0(3) . . ?
N302 Ni2 N106 106.9(3) . . ?
N301 Ni2 N106 101.5(2) . . ?
O301 Ni2 N106 88.2(2) . . ?
O102 Ni2 N106 153.3(3) . . ?
C107 O101 Ni1 111.5(5) . . ?
C113 O102 Ni2 113.7(5) . . ?
C207 O201 Ni1 114.0(4) . . ?
C307 O301 Ni2 113.0(5) . . ?
C101 N101 C105 117.4(7) . . ?
C101 N101 Ni1 129.3(6) . . ?
C105 N101 Ni1 113.1(6) . . ?
C106 N102 N103 122.8(7) . . ?
C106 N102 Ni1 118.1(6) . . ?
N103 N102 Ni1 119.1(4) . . ?
N102 N103 C107 108.1(6) . . ?
C113 N104 N105 112.8(7) . . ?
C113 N104 H10A 123.6 . . ?
N105 N104 H10A 123.6 . . ?
C114 N105 N104 122.4(7) . . ?
C114 N105 Ni2 119.3(5) . . ?
N104 N105 Ni2 118.3(5) . . ?
C115 N106 C119 118.7(7) . . ?
C115 N106 Ni2 113.0(6) . . ?
C119 N106 Ni2 127.8(7) . . ?
C205 N201 C201 119.9(6) . . ?
C205 N201 Ni1 114.2(5) . . ?
C201 N201 Ni1 125.8(6) . . ?
C206 N202 N203 126.8(6) . . ?
C206 N202 Ni1 117.4(5) . . ?
N203 N202 Ni1 115.7(4) . . ?
N202 N203 C207 113.5(5) . . ?
N202 N203 H20A 123.3 . . ?
C207 N203 H20A 123.3 . . ?
C210 N204 C210 120.0(8) . 7_575 ?
C210 N204 C226 120.0(4) . . ?
C210 N204 C226 120.0(4) 7_575 . ?
C301 N301 C305 117.3(9) . . ?
C301 N301 Ni2 129.8(8) . . ?
C305 N301 Ni2 112.5(7) . . ?
C306 N302 N303 125.1(8) . . ?
C306 N302 Ni2 119.8(7) . . ?
N303 N302 Ni2 115.1(5) . . ?
N302 N303 C307 116.4(7) . . ?
N302 N303 H30C 121.8 . . ?
C307 N303 H30C 121.8 . . ?
C310 N304 C310 122.5(11) 7_575 . ?
C310 N304 C326 118.7(5) 7_575 . ?
C310 N304 C326 118.7(5) . . ?
N101 C101 C102 123.2(8) . . ?
N101 C101 H101 118.4 . . ?
C102 C101 H101 118.4 . . ?
C103 C102 C101 117.4(8) . . ?
C103 C102 H102 121.3 . . ?
C101 C102 H102 121.3 . . ?
C102 C103 C104 120.4(8) . . ?
C102 C103 H103 119.8 . . ?
C104 C103 H103 119.8 . . ?
C105 C104 C103 119.8(8) . . ?
C105 C104 H104 120.1 . . ?
C103 C104 H104 120.1 . . ?
C104 C105 N101 121.7(8) . . ?
C104 C105 C106 125.6(9) . . ?
N101 C105 C106 112.6(7) . . ?
N102 C106 C105 116.7(7) . . ?
N102 C106 H106 121.7 . . ?
C105 C106 H106 121.7 . . ?
O101 C107 N103 124.1(8) . . ?
O101 C107 C108 120.6(7) . . ?
N103 C107 C108 115.3(8) . . ?
C112 C108 C107 126.7(8) . . ?
C112 C108 C109 118.3(9) . . ?
C107 C108 C109 114.6(7) . . ?
C110 C109 C108 112.5(8) . . ?
C110 C109 C120 103.4(8) . . ?
C108 C109 C120 106.6(8) . . ?
C110 C109 H109 111.3 . . ?
C108 C109 H109 111.3 . . ?
C120 C109 H109 111.3 . . ?
C111 C110 C113 123.6(8) . . ?
C111 C110 C109 120.3(8) . . ?
C113 C110 C109 115.7(7) . . ?
C110 C111 N107 125.2(12) . . ?
C110 C111 N07A 125.1(11) . . ?
C110 C111 H11Y 117.4 . . ?
N107 C111 H11Y 117.4 . . ?
C110 C111 H11Z 117.4 . . ?
N07A C111 H11Z 117.4 . . ?
C108 C112 N07A 127.5(11) . . ?
C108 C112 N107 122.0(10) . . ?
C108 C112 H12Y 119.0 . . ?
N107 C112 H12Y 119.0 . . ?
C108 C112 H12Z 116.3 . . ?
N07A C112 H12Z 116.3 . . ?
O102 C113 N104 118.6(8) . . ?
O102 C113 C110 119.4(8) . . ?
N104 C113 C110 121.9(8) . . ?
N105 C114 C115 115.5(8) . . ?
N105 C114 H114 122.2 . . ?
C115 C114 H114 122.2 . . ?
N106 C115 C116 123.0(8) . . ?
N106 C115 C114 114.0(8) . . ?
C116 C115 C114 122.9(10) . . ?
C115 C116 C117 117.6(9) . . ?
C115 C116 H116 121.2 . . ?
C117 C116 H116 121.2 . . ?
C118 C117 C116 121.2(9) . . ?
C118 C117 H117 119.4 . . ?
C116 C117 H117 119.4 . . ?
C117 C118 C119 116.5(9) . . ?
C117 C118 H118 121.8 . . ?
C119 C118 H118 121.8 . . ?
N106 C119 C118 122.8(8) . . ?
N106 C119 H119 118.6 . . ?
C118 C119 H119 118.6 . . ?
C121 C120 C125 119.0(16) . . ?
C121 C120 C109 123.2(15) . . ?
C125 C120 C109 117.8(14) . . ?
C120 C121 C122 115.4(16) . . ?
C120 C121 H121 122.3 . . ?
C122 C121 H121 122.3 . . ?
C123 C122 C121 124.0(18) . . ?
C123 C122 H122 118.0 . . ?
C121 C122 H122 118.0 . . ?
C124 C123 C122 114.5(18) . . ?
C124 C123 H123 122.7 . . ?
C122 C123 H123 122.7 . . ?
C123 C124 C125 125.0(18) . . ?
C123 C124 H124 117.5 . . ?
C125 C124 H124 117.5 . . ?
C120 C125 C124 119.6(16) . . ?
C120 C125 H125 120.2 . . ?
C124 C125 H125 120.2 . . ?
N201 C201 C202 118.7(8) . . ?
N201 C201 H201 120.6 . . ?
C202 C201 H201 120.6 . . ?
C203 C202 C201 120.9(9) . . ?
C203 C202 H202 119.6 . . ?
C201 C202 H202 119.6 . . ?
C204 C203 C202 118.7(9) . . ?
C204 C203 H203 120.6 . . ?
C202 C203 H203 120.6 . . ?
C203 C204 C205 120.2(8) . . ?
C203 C204 H204 119.9 . . ?
C205 C204 H204 119.9 . . ?
N201 C205 C204 121.6(7) . . ?
N201 C205 C206 113.9(7) . . ?
C204 C205 C206 124.4(8) . . ?
N202 C206 C205 116.1(7) . . ?
N202 C206 H206 121.9 . . ?
C205 C206 H206 121.9 . . ?
O201 C207 N203 119.7(6) . . ?
O201 C207 C208 122.9(7) . . ?
N203 C207 C208 117.4(6) . . ?
C210 C208 C207 125.2(7) . . ?
C210 C208 C209 122.0(7) . . ?
C207 C208 C209 112.7(6) . . ?
C208 C209 C208 108.5(8) 7_575 . ?
C208 C209 C220 110.8(15) 7_575 . ?
C208 C209 C220 112.9(16) . . ?
C208 C209 H209 108.2 7_575 . ?
C208 C209 H209 108.2 . . ?
C220 C209 H209 108.2 . . ?
C208 C210 N204 121.4(7) . . ?
C208 C210 H210 119.3 . . ?
N204 C210 H210 119.3 . . ?
C225 C220 C221 122.9(13) . . ?
C225 C220 C209 119.4(13) . . ?
C221 C220 C209 117.5(13) . . ?
C220 C221 C222 117.8(14) . . ?
C220 C221 H221 121.1 . . ?
C222 C221 H221 121.1 . . ?
C221 C222 C223 119.8(16) . . ?
C221 C222 H222 120.1 . . ?
C223 C222 H222 120.1 . . ?
C224 C223 C222 118.5(18) . . ?
C224 C223 H223 120.8 . . ?
C222 C223 H223 120.8 . . ?
C223 C224 C225 123.2(18) . . ?
C223 C224 H224 118.4 . . ?
C225 C224 H224 118.4 . . ?
C220 C225 C224 117.8(16) . . ?
C220 C225 H225 121.1 . . ?
C224 C225 H225 121.1 . . ?
C230 C226 N204 110.1(9) . . ?
N204 C226 C30B 105.9(13) . . ?
C230 C226 H26C 109.6 . . ?
N204 C226 H26C 109.6 . . ?
C230 C226 H26D 109.6 . . ?
N204 C226 H26D 109.6 . . ?
H26C C226 H26D 108.2 . . ?
N301 C301 C302 126.2(11) . . ?
N301 C301 H301 116.9 . . ?
C302 C301 H301 116.9 . . ?
C303 C302 C301 114.9(16) . . ?
C303 C302 H302 122.6 . . ?
C301 C302 H302 122.6 . . ?
C302 C303 C304 124.1(16) . . ?
C302 C303 H303 118.0 . . ?
C304 C303 H303 118.0 . . ?
C303 C304 C305 116.4(11) . . ?
C303 C304 H304 121.8 . . ?
C305 C304 H304 121.8 . . ?
N301 C305 C304 121.0(10) . . ?
N301 C305 C306 114.0(9) . . ?
C304 C305 C306 125.0(12) . . ?
N302 C306 C305 115.3(9) . . ?
N302 C306 H306 122.4 . . ?
C305 C306 H306 122.4 . . ?
O301 C307 N303 118.6(8) . . ?
O301 C307 C308 122.6(8) . . ?
N303 C307 C308 118.9(9) . . ?
C310 C308 C307 125.4(8) . . ?
C310 C308 C309 119.6(9) . . ?
C307 C308 C309 114.3(8) . . ?
C308 C309 C308 107.4(11) 7_575 . ?
C308 C309 C320 115.6(13) 7_575 . ?
C308 C309 C320 109.4(13) . . ?
C308 C309 H309 108.1 7_575 . ?
C308 C309 H309 108.1 . . ?
C320 C309 H309 108.1 . . ?
C308 C310 N304 121.3(9) . . ?
C308 C310 H310 119.3 . . ?
N304 C310 H310 119.3 . . ?
C321 C320 C325 118.7(17) . . ?
C321 C320 C309 119.6(17) . . ?
C325 C320 C309 121.3(16) . . ?
C320 C321 C322 118.0(18) . . ?
C320 C321 H321 121.0 . . ?
C322 C321 H321 121.0 . . ?
C323 C322 C321 122(2) . . ?
C323 C322 H322 118.9 . . ?
C321 C322 H322 118.9 . . ?
C324 C323 C322 118(2) . . ?
C324 C323 H323 121.0 . . ?
C322 C323 H323 121.0 . . ?
C325 C324 C323 120(2) . . ?
C325 C324 H324 120.0 . . ?
C323 C324 H324 120.0 . . ?
C324 C325 C320 122.9(19) . . ?
C324 C325 H325 118.6 . . ?
C320 C325 H325 118.6 . . ?
N304 C326 C330 109.4(9) . . ?
N304 C326 H26E 109.8 . . ?
C330 C326 H26E 109.8 . . ?
N304 C326 H26F 109.8 . . ?
C330 C326 H26F 109.8 . . ?
H26E C326 H26F 108.2 . . ?
C111 N107 C112 114.8(12) . . ?
C111 N107 C126 124(2) . . ?
C112 N107 C126 120.7(18) . . ?
C127 C126 N107 119.5(13) . . ?
C127 C126 H12A 107.4 . . ?
N107 C126 H12A 107.4 . . ?
C127 C126 H12B 107.4 . . ?
N107 C126 H12B 107.4 . . ?
H12A C126 H12B 107.0 . . ?
C129 C130 S101 115(2) . . ?
C129 C130 H130 122.3 . . ?
S101 C130 H130 122.3 . . ?
C128 C129 C130 110.3(19) . . ?
C128 C129 H129 124.8 . . ?
C130 C129 H129 124.8 . . ?
C129 C128 C127 111.8(17) . . ?
C129 C128 H128 124.1 . . ?
C127 C128 H128 124.1 . . ?
C128 C127 C126 119(3) . . ?
C128 C127 S101 113.0(18) . . ?
C126 C127 S101 128(2) . . ?
C127 S101 C130 89.1(17) . . ?
C112 N07A C111 106.1(14) . . ?
C112 N07A C26A 124(2) . . ?
C111 N07A C26A 130(2) . . ?
C27A C26A N07A 110.4(10) . . ?
C27A C26A H26A 109.6 . . ?
N07A C26A H26A 109.6 . . ?
C27A C26A H26B 109.6 . . ?
N07A C26A H26B 109.6 . . ?
H26A C26A H26B 108.1 . . ?
C28A C27A C26A 127(2) . . ?
C28A C27A S01A 113.4(17) . . ?
C26A C27A S01A 120(2) . . ?
C29A C28A C27A 110.7(16) . . ?
C29A C28A H28A 124.6 . . ?
C27A C28A H28A 124.6 . . ?
C28A C29A C30A 112.4(17) . . ?
C28A C29A H29A 123.8 . . ?
C30A C29A H29A 123.8 . . ?
C29A C30A S01A 109.9(17) . . ?
C29A C30A H30A 125.1 . . ?
S01A C30A H30A 125.1 . . ?
C27A S01A C30A 93.4(15) . . ?
C228 C227 S201 108.0(17) . . ?
C228 C227 H227 126.0 . . ?
S201 C227 H227 126.0 . . ?
C229 C228 C227 113.9(17) . . ?
C229 C228 H228 123.0 . . ?
C227 C228 H228 123.0 . . ?
C228 C229 C230 111.1(16) . . ?
C228 C229 H229 124.5 . . ?
C230 C229 H229 124.5 . . ?
C229 C230 C226 119(2) . . ?
C229 C230 S201 109.5(15) . . ?
C226 C230 S201 131(2) . . ?
C227 S201 C230 97.5(15) . . ?
C28B C27B S01B 106(2) . . ?
C28B C27B H27B 126.8 . . ?
S01B C27B H27B 126.8 . . ?
C29B C28B C27B 113.4(18) . . ?
C29B C28B H28B 123.3 . . ?
C27B C28B H28B 123.3 . . ?
C28B C29B C30B 113.2(17) . . ?
C28B C29B H29B 123.4 . . ?
C30B C29B H29B 123.4 . . ?
C29B C30B S01B 107(2) . . ?
C29B C30B C226 140(2) . . ?
S01B C30B C226 113(2) . . ?
C30B S01B C27B 100(2) . . ?
C328 C327 S301 102.7(13) . . ?
C328 C327 H327 128.7 . . ?
S301 C327 H327 128.7 . . ?
C329 C328 C327 115.9(14) . . ?
C329 C328 H328 122.0 . . ?
C327 C328 H328 122.0 . . ?
C328 C329 C330 116.0(15) . . ?
C328 C329 H329 122.0 . . ?
C330 C329 H329 122.0 . . ?
C329 C330 C326 126.8(16) . . ?
C329 C330 S301 101.7(14) . . ?
C326 C330 S301 131.4(16) . . ?
C327 S301 C330 103.6(11) . . ?
F14 B11 F13 111.2(14) . . ?
F14 B11 F11 109.9(14) . . ?
F13 B11 F11 112.2(13) . . ?
F14 B11 F12 109.3(13) . . ?
F13 B11 F12 104.5(12) . . ?
F11 B11 F12 109.5(14) . . ?
F14' B11' F13' 110.8(17) . . ?
F14' B11' F11' 112.0(19) . . ?
F13' B11' F11' 110.7(17) . . ?
F14' B11' F12' 109.4(18) . . ?
F13' B11' F12' 110.5(17) . . ?
F11' B11' F12' 103.2(15) . . ?
F22 B21 F24 110.0(12) . . ?
F22 B21 F23 111.8(13) . . ?
F24 B21 F23 106.8(13) . . ?
F22 B21 F21 108.7(14) . . ?
F24 B21 F21 112.1(15) . . ?
F23 B21 F21 107.4(15) . . ?
F21' B21' F22' 106.8(14) . . ?
F21' B21' F23' 108.6(15) . . ?
F22' B21' F23' 111.4(18) . . ?
F21' B21' F24' 112.0(14) . . ?
F22' B21' F24' 109.6(15) . . ?
F23' B21' F24' 108.4(16) . . ?
F32 B31 F31 108.9(18) . . ?
F32 B31 F34 113.9(18) . . ?
F31 B31 F34 106.8(16) . . ?
F32 B31 F33 108.7(17) . . ?
F31 B31 F33 108.2(17) . . ?
F34 B31 F33 110.2(17) . . ?
F31' B31' F32' 108.8(15) . . ?
F31' B31' F33' 108.8(15) . . ?
F32' B31' F33' 117.1(18) . . ?
F31' B31' F34' 110.0(15) . . ?
F32' B31' F34' 106.7(14) . . ?
F33' B31' F34' 105.4(13) . . ?
F41 B41 F42 112.2(19) . . ?
F41 B41 F44 107.6(17) . . ?
F42 B41 F44 112(2) . . ?
F41 B41 F43 107.3(17) . . ?
F42 B41 F43 112.0(17) . . ?
F44 B41 F43 105.1(18) . . ?
F42' B41' F41' 109.3(18) . . ?
F42' B41' F43' 108.3(18) . . ?
F41' B41' F43' 108.4(18) . . ?
F42' B41' F44' 109.1(19) . . ?
F41' B41' F44' 107.9(18) . . ?
F43' B41' F44' 113.8(18) . . ?

loop_
_geom_bond_atom_site_label_1
_geom_bond_atom_site_label_2
_geom_bond_distance
_geom_bond_site_symmetry_2
_geom_bond_publ_flag
Ni1 N102 1.962(6) . ?
Ni1 N202 2.023(5) . ?
Ni1 N101 2.061(6) . ?
Ni1 N201 2.081(5) . ?
Ni1 O201 2.088(4) . ?
Ni1 O101 2.094(5) . ?
Ni2 N105 1.932(7) . ?
Ni2 N302 1.977(6) . ?
Ni2 N301 2.084(7) . ?
Ni2 O301 2.087(5) . ?
Ni2 O102 2.091(4) . ?
Ni2 N106 2.098(6) . ?
O101 C107 1.215(8) . ?
O102 C113 1.253(8) . ?
O201 C207 1.249(7) . ?
O301 C307 1.238(8) . ?
N101 C101 1.326(8) . ?
N101 C105 1.377(8) . ?
N102 C106 1.283(7) . ?
N102 N103 1.361(7) . ?
N103 C107 1.406(8) . ?
N104 C113 1.349(8) . ?
N104 N105 1.355(7) . ?
N104 H10A 0.8800 . ?
N105 C114 1.270(8) . ?
N106 C115 1.302(8) . ?
N106 C119 1.342(8) . ?
N201 C205 1.357(8) . ?
N201 C201 1.358(8) . ?
N202 C206 1.292(7) . ?
N202 N203 1.348(6) . ?
N203 C207 1.394(7) . ?
N203 H20A 0.8800 . ?
N204 C210 1.401(6) . ?
N204 C210 1.401(6) 7_575 ?
N204 C226 1.507(10) . ?
N301 C301 1.320(10) . ?
N301 C305 1.353(10) . ?
N302 C306 1.248(8) . ?
N302 N303 1.315(8) . ?
N303 C307 1.339(8) . ?
N303 H30C 0.8800 . ?
N304 C310 1.342(8) 7_575 ?
N304 C310 1.342(8) . ?
N304 C326 1.457(13) . ?
C101 C102 1.392(9) . ?
C101 H101 0.9500 . ?
C102 C103 1.361(9) . ?
C102 H102 0.9500 . ?
C103 C104 1.367(9) . ?
C103 H103 0.9500 . ?
C104 C105 1.342(9) . ?
C104 H104 0.9500 . ?
C105 C106 1.458(9) . ?
C106 H106 0.9500 . ?
C107 C108 1.458(10) . ?
C108 C112 1.312(10) . ?
C108 C109 1.521(10) . ?
C109 C110 1.456(10) . ?
C109 C120 1.698(14) . ?
C109 H109 1.0000 . ?
C110 C111 1.288(9) . ?
C110 C113 1.428(9) . ?
C111 N107 1.33(2) . ?
C111 N07A 1.52(3) . ?
C111 H11Y 0.9500 . ?
C111 H11Z 0.9500 . ?
C112 N07A 1.40(3) . ?
C112 N107 1.44(3) . ?
C112 H12Y 0.9500 . ?
C112 H12Z 0.9500 . ?
C114 C115 1.459(10) . ?
C114 H114 0.9500 . ?
C115 C116 1.372(10) . ?
C116 C117 1.379(10) . ?
C116 H116 0.9500 . ?
C117 C118 1.357(10) . ?
C117 H117 0.9500 . ?
C118 C119 1.393(9) . ?
C118 H118 0.9500 . ?
C119 H119 0.9500 . ?
C120 C121 1.343(13) . ?
C120 C125 1.363(12) . ?
C121 C122 1.461(14) . ?
C121 H121 0.9500 . ?
C122 C123 1.326(14) . ?
C122 H122 0.9500 . ?
C123 C124 1.266(13) . ?
C123 H123 0.9500 . ?
C124 C125 1.382(12) . ?
C124 H124 0.9500 . ?
C125 H125 0.9500 . ?
C201 C202 1.401(10) . ?
C201 H201 0.9500 . ?
C202 C203 1.388(10) . ?
C202 H202 0.9500 . ?
C203 C204 1.348(10) . ?
C203 H203 0.9500 . ?
C204 C205 1.378(9) . ?
C204 H204 0.9500 . ?
C205 C206 1.472(8) . ?
C206 H206 0.9500 . ?
C207 C208 1.441(8) . ?
C208 C210 1.280(8) . ?
C208 C209 1.537(7) . ?
C209 C220 1.586(14) . ?
C209 H209 1.0000 . ?
C210 H210 0.9500 . ?
C220 C225 1.344(15) . ?
C220 C221 1.377(13) . ?
C221 C222 1.385(13) . ?
C221 H221 0.9500 . ?
C222 C223 1.401(16) . ?
C222 H222 0.9500 . ?
C223 C224 1.336(15) . ?
C223 H223 0.9500 . ?
C224 C225 1.364(14) . ?
C224 H224 0.9500 . ?
C225 H225 0.9500 . ?
C226 C230 1.419(19) . ?
C226 C30B 1.71(4) . ?
C226 H26C 0.9900 . ?
C226 H26D 0.9900 . ?
C301 C302 1.420(13) . ?
C301 H301 0.9500 . ?
C302 C303 1.301(15) . ?
C302 H302 0.9500 . ?
C303 C304 1.412(14) . ?
C303 H303 0.9500 . ?
C304 C305 1.423(11) . ?
C304 H304 0.9500 . ?
C305 C306 1.478(11) . ?
C306 H306 0.9500 . ?
C307 C308 1.468(10) . ?
C308 C310 1.331(10) . ?
C308 C309 1.542(9) . ?
C309 C320 1.607(17) . ?
C309 H309 1.0000 . ?
C310 H310 0.9500 . ?
C320 C321 1.368(14) . ?
C320 C325 1.377(15) . ?
C321 C322 1.387(15) . ?
C321 H321 0.9500 . ?
C322 C323 1.385(16) . ?
C322 H322 0.9500 . ?
C323 C324 1.359(16) . ?
C323 H323 0.9500 . ?
C324 C325 1.340(14) . ?
C324 H324 0.9500 . ?
C325 H325 0.9500 . ?
C326 C330 1.526(19) . ?
C326 H26E 0.9900 . ?
C326 H26F 0.9900 . ?
N107 C126 1.549(15) . ?
C126 C127 1.468(17) . ?
C126 H12A 0.9900 . ?
C126 H12B 0.9900 . ?
C130 C129 1.377(19) . ?
C130 S101 1.675(19) . ?
C130 H130 0.9500 . ?
C129 C128 1.333(17) . ?
C129 H129 0.9500 . ?
C128 C127 1.416(19) . ?
C128 H128 0.9500 . ?
C127 S101 1.663(18) . ?
N07A C26A 1.565(17) . ?
C26A C27A 1.428(17) . ?
C26A H26A 0.9900 . ?
C26A H26B 0.9900 . ?
C27A C28A 1.372(17) . ?
C27A S01A 1.580(17) . ?
C28A C29A 1.327(19) . ?
C28A H28A 0.9500 . ?
C29A C30A 1.387(18) . ?
C29A H29A 0.9500 . ?
C30A S01A 1.638(18) . ?
C30A H30A 0.9500 . ?
C227 C228 1.400(18) . ?
C227 S201 1.631(18) . ?
C227 H227 0.9500 . ?
C228 C229 1.393(19) . ?
C228 H228 0.9500 . ?
C229 C230 1.394(19) . ?
C229 H229 0.9500 . ?
C230 S201 1.644(18) . ?
C27B C28B 1.42(2) . ?
C27B S01B 1.65(2) . ?
C27B H27B 0.9500 . ?
C28B C29B 1.39(2) . ?
C28B H28B 0.9500 . ?
C29B C30B 1.42(2) . ?
C29B H29B 0.9500 . ?
C30B S01B 1.63(2) . ?
C327 C328 1.419(17) . ?
C327 S301 1.669(15) . ?
C327 H327 0.9500 . ?
C328 C329 1.408(17) . ?
C328 H328 0.9500 . ?
C329 C330 1.418(17) . ?
C329 H329 0.9500 . ?
C330 S301 1.703(16) . ?
B11 F14 1.367(14) . ?
B11 F13 1.377(14) . ?
B11 F11 1.379(14) . ?
B11 F12 1.383(14) . ?
B11' F14' 1.362(18) . ?
B11' F13' 1.364(18) . ?
B11' F11' 1.364(18) . ?
B11' F12' 1.367(18) . ?
B21 F22 1.347(14) . ?
B21 F24 1.349(14) . ?
B21 F23 1.353(14) . ?
B21 F21 1.354(14) . ?
B21' F21' 1.364(16) . ?
B21' F22' 1.365(16) . ?
B21' F23' 1.368(16) . ?
B21' F24' 1.370(16) . ?
B31 F32 1.350(18) . ?
B31 F31 1.359(19) . ?
B31 F34 1.362(19) . ?
B31 F33 1.363(18) . ?
B31' F31' 1.381(16) . ?
B31' F32' 1.383(15) . ?
B31' F33' 1.395(15) . ?
B31' F34' 1.410(15) . ?
B41 F41 1.384(17) . ?
B41 F42 1.386(16) . ?
B41 F44 1.386(17) . ?
B41 F43 1.391(17) . ?
B41' F42' 1.47(2) . ?
B41' F41' 1.47(2) . ?
B41' F43' 1.47(2) . ?
B41' F44' 1.47(2) . ?

loop_
_geom_torsion_atom_site_label_1
_geom_torsion_atom_site_label_2
_geom_torsion_atom_site_label_3
_geom_torsion_atom_site_label_4
_geom_torsion
_geom_torsion_site_symmetry_1
_geom_torsion_site_symmetry_2
_geom_torsion_site_symmetry_3
_geom_torsion_site_symmetry_4
_geom_torsion_publ_flag
C106 N102 N103 C107 -175.6(6) . . . . ?
Ni1 N102 N103 C107 3.0(6) . . . . ?
C113 N104 N105 C114 176.1(7) . . . . ?
C113 N104 N105 Ni2 -7.3(8) . . . . ?
C206 N202 N203 C207 -179.6(6) . . . . ?
Ni1 N202 N203 C207 4.0(6) . . . . ?
C306 N302 N303 C307 177.5(7) . . . . ?
Ni2 N302 N303 C307 -0.2(8) . . . . ?
C105 N101 C101 C102 -2.4(10) . . . . ?
Ni1 N101 C101 C102 -176.6(5) . . . . ?
N101 C101 C102 C103 1.1(11) . . . . ?
C101 C102 C103 C104 0.3(11) . . . . ?
C102 C103 C104 C105 -0.3(12) . . . . ?
C103 C104 C105 N101 -1.0(11) . . . . ?
C103 C104 C105 C106 -177.5(7) . . . . ?
C101 N101 C105 C104 2.4(10) . . . . ?
Ni1 N101 C105 C104 177.5(5) . . . . ?
C101 N101 C105 C106 179.3(6) . . . . ?
Ni1 N101 C105 C106 -5.6(7) . . . . ?
N103 N102 C106 C105 -178.0(5) . . . . ?
Ni1 N102 C106 C105 3.4(7) . . . . ?
C104 C105 C106 N102 178.4(6) . . . . ?
N101 C105 C106 N102 1.7(8) . . . . ?
Ni1 O101 C107 N103 -5.3(9) . . . . ?
Ni1 O101 C107 C108 173.5(5) . . . . ?
N102 N103 C107 O101 1.9(9) . . . . ?
N102 N103 C107 C108 -177.0(6) . . . . ?
O101 C107 C108 C112 -172.7(9) . . . . ?
N103 C107 C108 C112 6.2(12) . . . . ?
O101 C107 C108 C109 -0.2(11) . . . . ?
N103 C107 C108 C109 178.7(7) . . . . ?
C112 C108 C109 C110 -17.9(13) . . . . ?
C107 C108 C109 C110 168.9(7) . . . . ?
C112 C108 C109 C120 94.7(11) . . . . ?
C107 C108 C109 C120 -78.5(10) . . . . ?
C108 C109 C110 C111 18.7(13) . . . . ?
C120 C109 C110 C111 -95.9(10) . . . . ?
C108 C109 C110 C113 -168.2(7) . . . . ?
C120 C109 C110 C113 77.2(10) . . . . ?
C113 C110 C111 N107 164.0(9) . . . . ?
C109 C110 C111 N107 -23.5(15) . . . . ?
C113 C110 C111 N07A -166.8(10) . . . . ?
C109 C110 C111 N07A 5.7(16) . . . . ?
C107 C108 C112 N07A 163.1(11) . . . . ?
C109 C108 C112 N07A -9.2(17) . . . . ?
C107 C108 C112 N107 -167.0(9) . . . . ?
C109 C108 C112 N107 20.7(14) . . . . ?
Ni2 O102 C113 N104 5.3(9) . . . . ?
Ni2 O102 C113 C110 -178.8(5) . . . . ?
N105 N104 C113 O102 0.8(10) . . . . ?
N105 N104 C113 C110 -174.9(6) . . . . ?
C111 C110 C113 O102 -175.3(8) . . . . ?
C109 C110 C113 O102 11.8(11) . . . . ?
C111 C110 C113 N104 0.4(13) . . . . ?
C109 C110 C113 N104 -172.5(8) . . . . ?
N104 N105 C114 C115 -179.1(6) . . . . ?
Ni2 N105 C114 C115 4.4(10) . . . . ?
C119 N106 C115 C116 -0.6(12) . . . . ?
Ni2 N106 C115 C116 -173.0(6) . . . . ?
C119 N106 C115 C114 176.5(6) . . . . ?
Ni2 N106 C115 C114 4.2(8) . . . . ?
N105 C114 C115 N106 -5.6(11) . . . . ?
N105 C114 C115 C116 171.5(8) . . . . ?
N106 C115 C116 C117 4.1(13) . . . . ?
C114 C115 C116 C117 -172.7(8) . . . . ?
C115 C116 C117 C118 -4.9(14) . . . . ?
C116 C117 C118 C119 2.2(13) . . . . ?
C115 N106 C119 C118 -2.3(11) . . . . ?
Ni2 N106 C119 C118 168.8(5) . . . . ?
C117 C118 C119 N106 1.5(12) . . . . ?
C110 C109 C120 C121 60.4(15) . . . . ?
C108 C109 C120 C121 -58.4(16) . . . . ?
C110 C109 C120 C125 -122.6(11) . . . . ?
C108 C109 C120 C125 118.6(11) . . . . ?
C125 C120 C121 C122 1(2) . . . . ?
C109 C120 C121 C122 178.5(12) . . . . ?
C120 C121 C122 C123 10(3) . . . . ?
C121 C122 C123 C124 -18(3) . . . . ?
C122 C123 C124 C125 17(3) . . . . ?
C121 C120 C125 C124 -3(2) . . . . ?
C109 C120 C125 C124 179.6(10) . . . . ?
C123 C124 C125 C120 -7(2) . . . . ?
C205 N201 C201 C202 0.2(11) . . . . ?
Ni1 N201 C201 C202 -174.7(6) . . . . ?
N201 C201 C202 C203 -0.1(15) . . . . ?
C201 C202 C203 C204 -0.2(17) . . . . ?
C202 C203 C204 C205 0.4(17) . . . . ?
C201 N201 C205 C204 0.0(11) . . . . ?
Ni1 N201 C205 C204 175.5(6) . . . . ?
C201 N201 C205 C206 -176.9(6) . . . . ?
Ni1 N201 C205 C206 -1.5(8) . . . . ?
C203 C204 C205 N201 -0.3(14) . . . . ?
C203 C204 C205 C206 176.4(9) . . . . ?
N203 N202 C206 C205 -179.2(5) . . . . ?
Ni1 N202 C206 C205 -2.8(8) . . . . ?
N201 C205 C206 N202 2.9(9) . . . . ?
C204 C205 C206 N202 -174.0(7) . . . . ?
Ni1 O201 C207 N203 -5.5(7) . . . . ?
Ni1 O201 C207 C208 175.2(5) . . . . ?
N202 N203 C207 O201 1.2(8) . . . . ?
N202 N203 C207 C208 -179.5(5) . . . . ?
O201 C207 C208 C210 170.2(7) . . . . ?
N203 C207 C208 C210 -9.2(10) . . . . ?
O201 C207 C208 C209 -13.9(10) . . . . ?
N203 C207 C208 C209 166.7(6) . . . . ?
C210 C208 C209 C208 -22.9(13) . . . 7_575 ?
C207 C208 C209 C208 161.1(5) . . . 7_575 ?
C210 C208 C209 C220 100.3(12) . . . . ?
C207 C208 C209 C220 -75.7(13) . . . . ?
C207 C208 C210 N204 -174.1(7) . . . . ?
C209 C208 C210 N204 10.4(12) . . . . ?
C210 N204 C210 C208 5.5(13) 7_575 . . . ?
C226 N204 C210 C208 -172.4(8) . . . . ?
C208 C209 C220 C225 46(3) 7_575 . . . ?
C208 C209 C220 C225 -76(3) . . . . ?
C208 C209 C220 C221 -130(2) 7_575 . . . ?
C208 C209 C220 C221 108(2) . . . . ?
C225 C220 C221 C222 0.6(14) . . . . ?
C209 C220 C221 C222 176(3) . . . . ?
C220 C221 C222 C223 1.2(14) . . . . ?
C221 C222 C223 C224 -3(3) . . . . ?
C222 C223 C224 C225 3(4) . . . . ?
C221 C220 C225 C224 0(3) . . . . ?
C209 C220 C225 C224 -176(3) . . . . ?
C223 C224 C225 C220 -2(4) . . . . ?
C210 N204 C226 C230 92.8(14) . . . . ?
C210 N204 C226 C230 -85.1(13) 7_575 . . . ?
C210 N204 C226 C30B 83.9(12) . . . . ?
C210 N204 C226 C30B -94.0(12) 7_575 . . . ?
C305 N301 C301 C302 2.2(13) . . . . ?
Ni2 N301 C301 C302 174.7(7) . . . . ?
N301 C301 C302 C303 0.3(19) . . . . ?
C301 C302 C303 C304 -3(2) . . . . ?
C302 C303 C304 C305 3(2) . . . . ?
C301 N301 C305 C304 -2.4(11) . . . . ?
Ni2 N301 C305 C304 -176.1(5) . . . . ?
C301 N301 C305 C306 178.6(6) . . . . ?
Ni2 N301 C305 C306 4.9(8) . . . . ?
C303 C304 C305 N301 0.2(13) . . . . ?
C303 C304 C305 C306 179.1(9) . . . . ?
N303 N302 C306 C305 -178.3(7) . . . . ?
Ni2 N302 C306 C305 -0.7(10) . . . . ?
N301 C305 C306 N302 -2.9(11) . . . . ?
C304 C305 C306 N302 178.1(7) . . . . ?
Ni2 O301 C307 N303 7.2(9) . . . . ?
Ni2 O301 C307 C308 -173.1(5) . . . . ?
N302 N303 C307 O301 -5.0(10) . . . . ?
N302 N303 C307 C308 175.3(6) . . . . ?
O301 C307 C308 C310 176.0(8) . . . . ?
N303 C307 C308 C310 -4.4(12) . . . . ?
O301 C307 C308 C309 5.9(11) . . . . ?
N303 C307 C308 C309 -174.4(8) . . . . ?
C310 C308 C309 C308 29.7(14) . . . 7_575 ?
C307 C308 C309 C308 -159.7(6) . . . 7_575 ?
C310 C308 C309 C320 -96.5(12) . . . . ?
C307 C308 C309 C320 74.2(13) . . . . ?
C307 C308 C310 N304 177.5(8) . . . . ?
C309 C308 C310 N304 -13.0(14) . . . . ?
C310 N304 C310 C308 -8.5(18) 7_575 . . . ?
C326 N304 C310 C308 170.8(10) . . . . ?
C308 C309 C320 C321 -38(2) 7_575 . . . ?
C308 C309 C320 C321 82.9(18) . . . . ?
C308 C309 C320 C325 134(2) 7_575 . . . ?
C308 C309 C320 C325 -105(2) . . . . ?
C325 C320 C321 C322 0.9(13) . . . . ?
C309 C320 C321 C322 173(3) . . . . ?
C320 C321 C322 C323 -0.7(14) . . . . ?
C321 C322 C323 C324 3(3) . . . . ?
C322 C323 C324 C325 -5(4) . . . . ?
C323 C324 C325 C320 5(3) . . . . ?
C321 C320 C325 C324 -3(3) . . . . ?
C309 C320 C325 C324 -175(2) . . . . ?
C310 N304 C326 C330 75.8(14) 7_575 . . . ?
C310 N304 C326 C330 -103.6(12) . . . . ?
C110 C111 N107 C112 23.4(14) . . . . ?
C110 C111 N107 C126 -157.0(12) . . . . ?
C108 C112 N107 C111 -22.1(13) . . . . ?
C108 C112 N107 C126 158.3(11) . . . . ?
C111 N107 C126 C127 84.9(15) . . . . ?
C112 N107 C126 C127 -95.5(15) . . . . ?
S101 C130 C129 C128 2(3) . . . . ?
C130 C129 C128 C127 -6(3) . . . . ?
C129 C128 C127 C126 -176.1(16) . . . . ?
C129 C128 C127 S101 7(2) . . . . ?
N107 C126 C127 C128 39.4(19) . . . . ?
N107 C126 C127 S101 -143.9(16) . . . . ?
C128 C127 S101 C130 -4.4(14) . . . . ?
C126 C127 S101 C130 178.8(9) . . . . ?
C129 C130 S101 C127 1(2) . . . . ?
C108 C112 N07A C111 30.7(14) . . . . ?
C108 C112 N07A C26A -149.6(13) . . . . ?
C110 C111 N07A C112 -29.2(13) . . . . ?
C110 C111 N07A C26A 151.1(13) . . . . ?
C112 N07A C26A C27A 102.2(19) . . . . ?
C111 N07A C26A C27A -78.2(19) . . . . ?
N07A C26A C27A C28A 95(2) . . . . ?
N07A C26A C27A S01A -86.0(18) . . . . ?
C26A C27A C28A C29A -177.1(12) . . . . ?
S01A C27A C28A C29A 4.3(19) . . . . ?
C27A C28A C29A C30A -4(3) . . . . ?
C28A C29A C30A S01A 2(2) . . . . ?
C28A C27A S01A C30A -2.8(13) . . . . ?
C26A C27A S01A C30A 178.5(8) . . . . ?
C29A C30A S01A C27A 0.6(16) . . . . ?
S201 C227 C228 C229 -0.6(11) . . . . ?
C227 C228 C229 C230 -0.5(15) . . . . ?
C228 C229 C230 C226 178.1(9) . . . . ?
C228 C229 C230 S201 1.4(13) . . . . ?
N204 C226 C230 C229 -107.2(11) . . . . ?
N204 C226 C230 S201 68.8(12) . . . . ?
C228 C227 S201 C230 1.2(7) . . . . ?
C229 C230 S201 C227 -1.5(9) . . . . ?
C226 C230 S201 C227 -177.8(9) . . . . ?
S01B C27B C28B C29B 0.3(14) . . . . ?
C27B C28B C29B C30B -0.4(19) . . . . ?
C28B C29B C30B S01B 0.2(17) . . . . ?
C28B C29B C30B C226 -179.7(15) . . . . ?
N204 C226 C30B C29B 5(3) . . . . ?
N204 C226 C30B S01B -174.7(17) . . . . ?
C29B C30B S01B C27B 0.0(11) . . . . ?
C226 C30B S01B C27B 180.0(7) . . . . ?
C28B C27B S01B C30B -0.2(9) . . . . ?
S301 C327 C328 C329 -0.5(10) . . . . ?
C327 C328 C329 C330 -0.2(15) . . . . ?
C328 C329 C330 C326 178.7(9) . . . . ?
C328 C329 C330 S301 0.7(12) . . . . ?
N304 C326 C330 C329 -97.1(12) . . . . ?
N304 C326 C330 S301 80.2(11) . . . . ?
C328 C327 S301 C330 0.9(6) . . . . ?
C329 C330 S301 C327 -1.0(8) . . . . ?
C326 C330 S301 C327 -178.8(8) . . . . ?
